data_7702975
loop_
_publ_author_name
'Dutta, Sabarni'
'Mayans, J\'ulia'
'Ghosh, Ashutosh'

_publ_section_title
;
 Facile synthesis of a new Cu(ii) complex with an unsymmetrical ligand and
 its use as an O<sub>3</sub> donor metalloligand in the synthesis of
 Cu(ii)-Mn(ii) complexes: structures, magnetic properties, and catalytic
 oxidase activities.
;
_journal_issue 4
_journal_name_full 'Dalton transactions (Cambridge, England : 2003)'
_journal_page_first 1276
_journal_page_last 1291
_journal_paper_doi 10.1039/c9dt04315b
_journal_volume 49
_journal_year 2020
_chemical_formula_sum 'C17 H16 Cl2 Cu Mn N2 O3'
_chemical_formula_weight 485.70
_space_group_crystal_system monoclinic
_space_group_IT_number 14
_space_group_name_Hall '-P 2yn'
_space_group_name_H-M_alt 'P 1 21/n 1'
_atom_sites_solution_hydrogens geom
_audit_creation_method SHELXL-2016/6
_audit_update_record
;
2019-12-12 deposited with the CCDC.	2019-12-16 downloaded from the CCDC.
;
_cell_angle_alpha 90
_cell_angle_beta 100.600(4)
_cell_angle_gamma 90
_cell_formula_units_Z 4
_cell_length_a 7.7792(11)
_cell_length_b 13.3468(19)
_cell_length_c 18.111(3)
_cell_measurement_reflns_used 42323
_cell_measurement_temperature 297(2)
_cell_measurement_theta_max 25.149
_cell_measurement_theta_min 2.288
_cell_volume 1848.3(5)
_computing_cell_refinement 'Bruker SAINT'
_computing_data_collection 'Bruker APEX2'
_computing_data_reduction 'Bruker SAINT'
_computing_molecular_graphics 'Bruker SHELXTL'
_computing_publication_material 'Bruker SHELXTL'
_computing_structure_refinement 'SHELXL-2014 (Sheldrick 2014)'
_computing_structure_solution 'SHELXS-97 (Sheldrick 2008)'
_diffrn_ambient_temperature 297(2)
_diffrn_measured_fraction_theta_full 0.999
_diffrn_measured_fraction_theta_max 0.999
_diffrn_measurement_device_type 'Bruker APEX-II CCD'
_diffrn_measurement_method '\f and \w scans'
_diffrn_radiation_type MoK\a
_diffrn_radiation_wavelength 0.71073
_diffrn_reflns_av_R_equivalents 0.0582
_diffrn_reflns_av_unetI/netI 0.0248
_diffrn_reflns_Laue_measured_fraction_full 0.999
_diffrn_reflns_Laue_measured_fraction_max 0.999
_diffrn_reflns_limit_h_max 9
_diffrn_reflns_limit_h_min -9
_diffrn_reflns_limit_k_max 15
_diffrn_reflns_limit_k_min -15
_diffrn_reflns_limit_l_max 21
_diffrn_reflns_limit_l_min -21
_diffrn_reflns_number 42323
_diffrn_reflns_point_group_measured_fraction_full 0.999
_diffrn_reflns_point_group_measured_fraction_max 0.999
_diffrn_reflns_theta_full 24.999
_diffrn_reflns_theta_max 24.999
_diffrn_reflns_theta_min 2.288
_exptl_absorpt_coefficient_mu 2.142
_exptl_absorpt_correction_T_max 0.958
_exptl_absorpt_correction_T_min 0.920
_exptl_absorpt_correction_type empirical
_exptl_absorpt_process_details SADABS
_exptl_crystal_colour GREEN
_exptl_crystal_density_diffrn 1.745
_exptl_crystal_description NEEDLE
_exptl_crystal_F_000 976
_exptl_crystal_size_max 0.045
_exptl_crystal_size_mid 0.03
_exptl_crystal_size_min 0.02
_refine_diff_density_max 1.981
_refine_diff_density_min -0.877
_refine_diff_density_rms 0.184
_refine_ls_extinction_method none
_refine_ls_goodness_of_fit_ref 1.139
_refine_ls_hydrogen_treatment constr
_refine_ls_matrix_type full
_refine_ls_number_parameters 257
_refine_ls_number_reflns 3343
_refine_ls_number_restraints 36
_refine_ls_restrained_S_all 1.132
_refine_ls_R_factor_all 0.0979
_refine_ls_R_factor_gt 0.0946
_refine_ls_shift/su_max 0.000
_refine_ls_shift/su_mean 0.000
_refine_ls_structure_factor_coef Fsqd
_refine_ls_weighting_details 'w=1/[\s^2^(Fo^2^)+(0.0899P)^2^+44.7464P] where P=(Fo^2^+2Fc^2^)/3'
_refine_ls_weighting_scheme calc
_refine_ls_wR_factor_gt 0.2711
_refine_ls_wR_factor_ref 0.2730
_reflns_Friedel_coverage 0.000
_reflns_number_gt 3124
_reflns_number_total 3343
_reflns_threshold_expression 'I > 2\s(I)'
_cod_data_source_file c9dt04315b2.cif
_cod_data_source_block 2
_cod_depositor_comments
;
The following automatic conversions were performed:

data item '_exptl_absorpt_correction_type' value 'EMPIRICAL' was
changed to 'empirical' in accordance with the
/home/data/users/saulius/crontab/automatic-downloads/rss-feeds/RSC/lib/dictionaries/cif_core.dic
dictionary named 'cif_core.dic' version 2.4.2 last updated on
2011-04-26.

Automatic conversion script
Id: cif_fix_values 7556 2019-12-06 15:28:31Z antanas 

 Adding full bibliography for 7702975--7702978.cif.
;
_cod_original_sg_symbol_H-M 'P 21/n'
_cod_database_code 7702975
_shelx_shelxl_version_number 2016/6
_shelx_space_group_comment
;
The symmetry employed for this shelxl refinement is uniquely defined
by the following loop, which should always be used as a source of
symmetry information in preference to the above space-group names.
They are only intended as comments.
;

loop_
_space_group_symop_operation_xyz
'x, y, z'
'-x+1/2, y+1/2, -z+1/2'
'-x, -y, -z'
'x-1/2, -y-1/2, z-1/2'

loop_
_atom_site_label
_atom_site_type_symbol
_atom_site_fract_x
_atom_site_fract_y
_atom_site_fract_z
_atom_site_U_iso_or_equiv
_atom_site_adp_type
_atom_site_occupancy
_atom_site_site_symmetry_order
_atom_site_calc_flag
_atom_site_refinement_flags_posn
_atom_site_refinement_flags_adp
_atom_site_refinement_flags_occupancy
_atom_site_disorder_assembly
_atom_site_disorder_group
Cu1 Cu 0.7443(2) 0.36492(10) 0.54480(7) 0.0292(4) Uani 1 1 d . . . . .
Mn1 Mn 0.7691(3) 0.27783(14) 0.38571(10) 0.0344(5) Uani 1 1 d . . . . .
Cl1 Cl 0.9891(6) 0.2863(4) 0.3168(3) 0.0721(14) Uani 1 1 d . . . . .
Cl2 Cl 0.4914(5) 0.2651(4) 0.3146(2) 0.0680(12) Uani 1 1 d . . . . .
O10 O 0.7747(12) 0.4187(6) 0.4511(4) 0.036(2) Uani 1 1 d . . . . .
C11 C 0.7872(15) 0.5153(9) 0.4360(6) 0.029(2) Uani 1 1 d . . . . .
C12 C 0.8293(18) 0.5442(9) 0.3670(7) 0.038(3) Uani 1 1 d . . . . .
H12 H 0.852404 0.495056 0.333805 0.046 Uiso 1 1 calc R U . . .
C13 C 0.837(2) 0.6424(11) 0.3474(8) 0.049(4) Uani 1 1 d . . . . .
H13 H 0.863554 0.658979 0.300826 0.059 Uiso 1 1 calc R U . . .
C14 C 0.807(3) 0.7164(11) 0.3949(9) 0.066(5) Uani 1 1 d . . . . .
H14 H 0.814205 0.783046 0.380812 0.079 Uiso 1 1 calc R U . . .
C15 C 0.766(2) 0.6933(10) 0.4639(8) 0.053(4) Uani 1 1 d . . . . .
H15 H 0.744695 0.744005 0.496287 0.064 Uiso 1 1 calc R U . . .
C16 C 0.7565(17) 0.5906(9) 0.4851(7) 0.034(3) Uani 1 1 d . . . . .
C17 C 0.7197(18) 0.5752(9) 0.5599(7) 0.036(3) Uani 1 1 d . . . . .
H17 H 0.698923 0.631428 0.587301 0.044 Uiso 1 1 calc R U . . .
N18 N 0.7141(14) 0.4901(8) 0.5905(5) 0.034(2) Uani 1 1 d . . . . .
C19A C 0.717(6) 0.476(3) 0.672(2) 0.043(7) Uani 0.62(6) 1 d . U P A 1
H19A H 0.651178 0.529196 0.690989 0.052 Uiso 0.62(6) 1 calc R U P A 1
H19B H 0.836342 0.478511 0.699763 0.052 Uiso 0.62(6) 1 calc R U P A 1
C20A C 0.639(5) 0.379(2) 0.6838(15) 0.035(6) Uani 0.62(6) 1 d . U P A 1
H20A H 0.672460 0.359311 0.735977 0.042 Uiso 0.62(6) 1 calc R U P A 1
H20B H 0.512837 0.384106 0.671778 0.042 Uiso 0.62(6) 1 calc R U P A 1
C19B C 0.649(8) 0.481(5) 0.660(3) 0.035(9) Uani 0.38(6) 1 d . U P A 2
H19C H 0.683682 0.538809 0.692090 0.042 Uiso 0.38(6) 1 calc R U P A 2
H19D H 0.521863 0.477615 0.650142 0.042 Uiso 0.38(6) 1 calc R U P A 2
C20B C 0.725(9) 0.385(3) 0.700(2) 0.037(9) Uani 0.38(6) 1 d . U P A 2
H20C H 0.662766 0.365964 0.739486 0.044 Uiso 0.38(6) 1 calc R U P A 2
H20D H 0.848154 0.393538 0.721439 0.044 Uiso 0.38(6) 1 calc R U P A 2
N21 N 0.6998(15) 0.3061(8) 0.6361(6) 0.038(2) Uani 1 1 d . . . . .
C22 C 0.6872(18) 0.2134(9) 0.6482(6) 0.037(3) Uani 1 1 d . . . . .
H22 H 0.660727 0.195098 0.694400 0.044 Uiso 1 1 calc R U . . .
C23 C 0.7096(18) 0.1337(9) 0.5978(7) 0.036(3) Uani 1 1 d . . . . .
C24 C 0.696(2) 0.0326(11) 0.6192(8) 0.055(4) Uani 1 1 d . . . . .
H24 H 0.672359 0.019356 0.666781 0.066 Uiso 1 1 calc R U . . .
C25 C 0.715(3) -0.0453(11) 0.5745(10) 0.076(6) Uani 1 1 d . . . . .
H25 H 0.705474 -0.110617 0.591189 0.091 Uiso 1 1 calc R U . . .
C26 C 0.748(3) -0.0271(10) 0.5031(9) 0.071(6) Uani 1 1 d . . . . .
H26 H 0.759026 -0.080736 0.471401 0.085 Uiso 1 1 calc R U . . .
C27 C 0.766(2) 0.0693(10) 0.4785(7) 0.047(3) Uani 1 1 d . . . . .
C28 C 0.7472(17) 0.1505(9) 0.5254(6) 0.033(3) Uani 1 1 d . . . . .
O29 O 0.7642(14) 0.2403(6) 0.4974(4) 0.043(2) Uani 1 1 d . . . . .
O30 O 0.8009(16) 0.0976(7) 0.4102(5) 0.055(3) Uani 1 1 d . . . . .
C31 C 0.817(3) 0.0214(12) 0.3567(9) 0.071(5) Uani 1 1 d . . . . .
H31A H 0.898976 -0.028327 0.379751 0.106 Uiso 1 1 calc R U . . .
H31B H 0.858225 0.050516 0.314722 0.106 Uiso 1 1 calc R U . . .
H31C H 0.705280 -0.009289 0.339790 0.106 Uiso 1 1 calc R U . . .

loop_
_atom_site_aniso_label
_atom_site_aniso_U_11
_atom_site_aniso_U_22
_atom_site_aniso_U_33
_atom_site_aniso_U_23
_atom_site_aniso_U_13
_atom_site_aniso_U_12
Cu1 0.0487(9) 0.0226(7) 0.0185(7) 0.0003(5) 0.0122(6) 0.0020(6)
Mn1 0.0506(12) 0.0326(10) 0.0231(9) -0.0018(7) 0.0148(8) 0.0043(8)
Cl1 0.076(3) 0.083(3) 0.072(3) -0.033(2) 0.051(2) -0.017(2)
Cl2 0.054(2) 0.080(3) 0.066(2) -0.029(2) 0.0012(19) 0.014(2)
O10 0.066(6) 0.020(4) 0.026(4) 0.001(3) 0.019(4) 0.001(4)
C11 0.029(6) 0.029(6) 0.030(6) 0.005(5) 0.005(5) 0.002(5)
C12 0.055(8) 0.030(6) 0.033(6) 0.006(5) 0.017(6) 0.002(6)
C13 0.063(9) 0.049(8) 0.039(7) 0.015(7) 0.017(7) -0.005(7)
C14 0.116(15) 0.025(7) 0.055(9) 0.007(7) 0.015(9) -0.013(8)
C15 0.087(12) 0.026(7) 0.047(8) 0.002(6) 0.013(8) -0.002(7)
C16 0.045(7) 0.026(6) 0.030(6) 0.002(5) 0.006(5) -0.001(5)
C17 0.055(8) 0.025(6) 0.029(6) -0.007(5) 0.006(5) -0.002(5)
N18 0.050(6) 0.032(5) 0.021(5) -0.002(4) 0.008(4) 0.000(5)
C19A 0.055(19) 0.052(13) 0.023(14) -0.004(11) 0.008(15) 0.009(17)
C20A 0.042(15) 0.050(11) 0.014(11) 0.000(9) 0.006(11) 0.011(13)
C19B 0.05(2) 0.039(15) 0.015(17) -0.004(13) 0.000(19) 0.02(2)
C20B 0.05(2) 0.040(15) 0.014(15) -0.004(13) -0.004(17) 0.01(2)
N21 0.056(7) 0.034(6) 0.027(5) 0.005(4) 0.014(5) 0.008(5)
C22 0.053(8) 0.034(7) 0.024(6) 0.012(5) 0.009(5) 0.008(6)
C23 0.051(8) 0.027(6) 0.029(6) 0.007(5) 0.006(5) -0.003(5)
C24 0.091(12) 0.036(8) 0.038(7) 0.016(6) 0.009(7) -0.004(8)
C25 0.149(19) 0.022(7) 0.057(10) 0.011(7) 0.021(11) -0.006(9)
C26 0.142(18) 0.020(7) 0.048(9) 0.002(6) 0.014(10) 0.004(9)
C27 0.079(10) 0.028(6) 0.032(6) 0.001(5) 0.009(7) 0.005(7)
C28 0.053(7) 0.024(6) 0.023(5) 0.003(5) 0.005(5) 0.003(5)
O29 0.094(7) 0.017(4) 0.022(4) -0.002(3) 0.021(4) 0.000(4)
O30 0.105(9) 0.023(4) 0.043(5) -0.002(4) 0.027(6) 0.013(5)
C31 0.132(17) 0.041(9) 0.043(8) -0.003(7) 0.024(10) 0.016(10)

loop_
_atom_type_symbol
_atom_type_description
_atom_type_scat_dispersion_real
_atom_type_scat_dispersion_imag
_atom_type_scat_source
C C 0.0033 0.0016 'International Tables Vol C Tables 4.2.6.8 and 6.1.1.4'
H H 0.0000 0.0000 'International Tables Vol C Tables 4.2.6.8 and 6.1.1.4'
N N 0.0061 0.0033 'International Tables Vol C Tables 4.2.6.8 and 6.1.1.4'
O O 0.0106 0.0060 'International Tables Vol C Tables 4.2.6.8 and 6.1.1.4'
Cl Cl 0.1484 0.1585 'International Tables Vol C Tables 4.2.6.8 and 6.1.1.4'
Mn Mn 0.3368 0.7283 'International Tables Vol C Tables 4.2.6.8 and 6.1.1.4'
Cu Cu 0.3201 1.2651 'International Tables Vol C Tables 4.2.6.8 and 6.1.1.4'

loop_
_geom_angle_atom_site_label_1
_geom_angle_atom_site_label_2
_geom_angle_atom_site_label_3
_geom_angle
O29 Cu1 O10 83.8(3)
O29 Cu1 N18 177.6(5)
O10 Cu1 N18 95.9(4)
O29 Cu1 N21 94.2(4)
O10 Cu1 N21 176.2(5)
N18 Cu1 N21 85.9(4)
O29 Mn1 O10 71.8(3)
O29 Mn1 Cl1 133.2(3)
O10 Mn1 Cl1 107.7(3)
O29 Mn1 Cl2 109.9(3)
O10 Mn1 Cl2 106.5(3)
Cl1 Mn1 Cl2 114.47(18)
O29 Mn1 O30 67.0(3)
O10 Mn1 O30 138.1(3)
Cl1 Mn1 O30 94.9(3)
Cl2 Mn1 O30 94.7(3)
O29 Mn1 Cu1 35.6(2)
O10 Mn1 Cu1 36.5(2)
Cl1 Mn1 Cu1 131.02(14)
Cl2 Mn1 Cu1 109.23(12)
O30 Mn1 Cu1 102.6(2)
C11 O10 Cu1 125.3(7)
C11 O10 Mn1 135.2(7)
Cu1 O10 Mn1 99.4(3)
O10 C11 C16 122.9(10)
O10 C11 C12 119.3(11)
C16 C11 C12 117.8(11)
C13 C12 C11 121.8(12)
C13 C12 H12 119.1
C11 C12 H12 119.1
C14 C13 C12 120.8(13)
C14 C13 H13 119.6
C12 C13 H13 119.6
C13 C14 C15 120.5(13)
C13 C14 H14 119.8
C15 C14 H14 119.8
C14 C15 C16 119.3(13)
C14 C15 H15 120.4
C16 C15 H15 120.4
C11 C16 C15 119.9(11)
C11 C16 C17 125.5(11)
C15 C16 C17 114.6(11)
N18 C17 C16 124.3(11)
N18 C17 H17 117.9
C16 C17 H17 117.9
C17 N18 C19A 123.5(19)
C17 N18 C19B 120(3)
C17 N18 Cu1 125.5(8)
C19A N18 Cu1 110.0(18)
C19B N18 Cu1 113(3)
N18 C19A C20A 109(3)
N18 C19A H19A 109.9
C20A C19A H19A 109.9
N18 C19A H19B 109.9
C20A C19A H19B 109.9
H19A C19A H19B 108.3
N21 C20A C19A 109(3)
N21 C20A H20A 109.9
C19A C20A H20A 109.9
N21 C20A H20B 109.9
C19A C20A H20B 109.9
H20A C20A H20B 108.3
C20B C19B N18 108(4)
C20B C19B H19C 110.1
N18 C19B H19C 110.1
C20B C19B H19D 110.1
N18 C19B H19D 110.1
H19C C19B H19D 108.4
C19B C20B N21 103(4)
C19B C20B H20C 111.1
N21 C20B H20C 111.1
C19B C20B H20D 111.1
N21 C20B H20D 111.1
H20C C20B H20D 109.0
C22 N21 C20A 121.1(14)
C22 N21 C20B 122.6(19)
C22 N21 Cu1 125.6(9)
C20A N21 Cu1 111.7(12)
C20B N21 Cu1 110.3(18)
N21 C22 C23 126.4(11)
N21 C22 H22 116.8
C23 C22 H22 116.8
C24 C23 C28 116.4(12)
C24 C23 C22 120.7(12)
C28 C23 C22 122.9(11)
C25 C24 C23 123.5(14)
C25 C24 H24 118.3
C23 C24 H24 118.3
C24 C25 C26 119.2(14)
C24 C25 H25 120.4
C26 C25 H25 120.4
C27 C26 C25 120.8(14)
C27 C26 H26 119.6
C25 C26 H26 119.6
O30 C27 C26 126.8(13)
O30 C27 C28 113.2(11)
C26 C27 C28 120.0(13)
O29 C28 C27 116.3(10)
O29 C28 C23 123.6(11)
C27 C28 C23 120.1(11)
C28 O29 Cu1 127.2(7)
C28 O29 Mn1 127.6(7)
Cu1 O29 Mn1 104.2(4)
C27 O30 C31 118.3(11)
C27 O30 Mn1 113.9(7)
C31 O30 Mn1 126.6(9)
O30 C31 H31A 109.5
O30 C31 H31B 109.5
H31A C31 H31B 109.5
O30 C31 H31C 109.5
H31A C31 H31C 109.5
H31B C31 H31C 109.5

loop_
_geom_bond_atom_site_label_1
_geom_bond_atom_site_label_2
_geom_bond_distance
Cu1 O29 1.891(8)
Cu1 O10 1.896(8)
Cu1 N18 1.898(10)
Cu1 N21 1.919(10)
Cu1 Mn1 3.146(2)
Mn1 O29 2.092(8)
Mn1 O10 2.218(8)
Mn1 Cl1 2.299(4)
Mn1 Cl2 2.309(5)
Mn1 O30 2.450(9)
O10 C11 1.326(14)
C11 C16 1.391(17)
C11 C12 1.403(16)
C12 C13 1.362(19)
C12 H12 0.9300
C13 C14 1.36(2)
C13 H13 0.9300
C14 C15 1.38(2)
C14 H14 0.9300
C15 C16 1.429(17)
C15 H15 0.9300
C16 C17 1.450(17)
C17 N18 1.268(16)
C17 H17 0.9300
N18 C19A 1.49(4)
N18 C19B 1.45(6)
C19A C20A 1.46(6)
C19A H19A 0.9700
C19A H19B 0.9700
C20A N21 1.44(3)
C20A H20A 0.9700
C20A H20B 0.9700
C19B C20B 1.53(8)
C19B H19C 0.9700
C19B H19D 0.9700
C20B N21 1.55(4)
C20B H20C 0.9700
C20B H20D 0.9700
N21 C22 1.263(16)
C22 C23 1.433(18)
C22 H22 0.9300
C23 C24 1.413(18)
C23 C28 1.414(16)
C24 C25 1.34(2)
C24 H24 0.9300
C25 C26 1.39(2)
C25 H25 0.9300
C26 C27 1.38(2)
C26 H26 0.9300
C27 O30 1.368(16)
C27 C28 1.400(17)
C28 O29 1.317(14)
O30 C31 1.425(17)
C31 H31A 0.9600
C31 H31B 0.9600
C31 H31C 0.9600

loop_
_geom_hbond_atom_site_label_D
_geom_hbond_atom_site_label_H
_geom_hbond_atom_site_label_A
_geom_hbond_distance_DH
_geom_hbond_distance_HA
_geom_hbond_distance_DA
_geom_hbond_angle_DHA
_geom_hbond_site_symmetry_A
C17 H17 Cl1 0.93 2.93 3.416(13) 114.4 3_766
C17 H17 Cl2 0.93 2.87 3.712(13) 151.5 3_666
C19A H19A Cl2 0.97 2.96 3.84(4) 152.4 3_666
C20A H20A Cl1 0.97 2.95 3.62(3) 126.7 4_566
C19B H19C Cl2 0.97 2.94 3.61(6) 127.2 3_666
C20B H20C Cl1 0.97 2.93 3.81(5) 150.6 4_566
C20B H20D Cl2 0.97 2.81 3.32(5) 113.9 4_666
C22 H22 Cl1 0.93 2.80 3.664(13) 154.8 4_566

loop_
_geom_torsion_atom_site_label_1
_geom_torsion_atom_site_label_2
_geom_torsion_atom_site_label_3
_geom_torsion_atom_site_label_4
_geom_torsion
O29 Cu1 O10 C11 -176.0(10)
N18 Cu1 O10 C11 6.4(10)
O29 Cu1 O10 Mn1 6.2(4)
N18 Cu1 O10 Mn1 -171.3(4)
Cu1 O10 C11 C16 -8.6(17)
Mn1 O10 C11 C16 168.2(9)
Cu1 O10 C11 C12 172.8(9)
Mn1 O10 C11 C12 -10.3(18)
O10 C11 C12 C13 177.4(13)
C16 C11 C12 C13 -1(2)
C11 C12 C13 C14 1(2)
C12 C13 C14 C15 -1(3)
C13 C14 C15 C16 0(3)
O10 C11 C16 C15 -177.7(13)
C12 C11 C16 C15 0.9(19)
O10 C11 C16 C17 5(2)
C12 C11 C16 C17 -176.9(13)
C14 C15 C16 C11 -1(2)
C14 C15 C16 C17 177.5(15)
C11 C16 C17 N18 1(2)
C15 C16 C17 N18 -176.6(14)
C16 C17 N18 C19A 165(2)
C16 C17 N18 C19B -170(3)
C16 C17 N18 Cu1 -2(2)
O10 Cu1 N18 C17 -1.1(12)
N21 Cu1 N18 C17 -177.7(12)
O10 Cu1 N18 C19A -170.2(19)
N21 Cu1 N18 C19A 13.3(19)
O10 Cu1 N18 C19B 167(3)
N21 Cu1 N18 C19B -9(3)
C17 N18 C19A C20A 157(3)
Cu1 N18 C19A C20A -34(4)
N18 C19A C20A N21 41(5)
C17 N18 C19B C20B -157(4)
Cu1 N18 C19B C20B 34(6)
N18 C19B C20B N21 -46(6)
C19A C20A N21 C22 162(3)
C19A C20A N21 Cu1 -31(4)
C19B C20B N21 C22 -154(4)
C19B C20B N21 Cu1 39(5)
C20A N21 C22 C23 167(2)
C20B N21 C22 C23 -162(3)
Cu1 N21 C22 C23 2(2)
N21 C22 C23 C24 178.5(15)
N21 C22 C23 C28 -1(2)
C28 C23 C24 C25 -1(3)
C22 C23 C24 C25 179.7(17)
C23 C24 C25 C26 -1(3)
C24 C25 C26 C27 1(3)
C25 C26 C27 O30 179.2(18)
C25 C26 C27 C28 -1(3)
O30 C27 C28 O29 0(2)
C26 C27 C28 O29 -179.3(16)
O30 C27 C28 C23 179.6(13)
C26 C27 C28 C23 0(2)
C24 C23 C28 O29 -179.9(14)
C22 C23 C28 O29 0(2)
C24 C23 C28 C27 1(2)
C22 C23 C28 C27 -179.4(14)
C27 C28 O29 Cu1 179.3(10)
C23 C28 O29 Cu1 0.2(19)
C27 C28 O29 Mn1 12.5(18)
C23 C28 O29 Mn1 -166.6(10)
O10 Cu1 O29 C28 -175.9(12)
N21 Cu1 O29 C28 0.7(12)
O10 Cu1 O29 Mn1 -6.7(5)
N21 Cu1 O29 Mn1 170.0(5)
C26 C27 O30 C31 2(3)
C28 C27 O30 C31 -178.0(15)
C26 C27 O30 Mn1 169.9(16)
C28 C27 O30 Mn1 -9.8(17)
